data_4104010
loop_
_publ_author_name
'Fu-Te Tsai'
'Ting-Shen Kuo'
'Wen-Feng Liaw'

_publ_section_title
;
 Dinitrosyl Iron Complexes (DNICs) Bearing O-Bound Nitrito Ligand:
 Reversible Transformation between the Six-Coordinate
 {Fe(NO)2}9[(1-MeIm)2(\h2-ONO)Fe(NO)2] (g= 2.013) and Four-Coordinate
 {Fe(NO)2}9[(1-MeIm)(ONO)Fe(NO)2] (g= 2.03)
;
_journal_name_full 'Journal of the American Chemical Society'
_journal_page_first 3426
_journal_page_last 3427
_journal_paper_doi 10.1021/ja808743g
_journal_volume 131
_journal_year 2009
_chemical_formula_moiety 'C18 H32 Fe2 N10 O14'
_chemical_formula_sum 'C18 H32 Fe2 N10 O14'
_chemical_formula_weight 724.24
_chemical_name_systematic
;
 ?
;
_space_group_IT_number 15
_symmetry_cell_setting monoclinic
_symmetry_space_group_name_Hall '-C 2yc'
_symmetry_space_group_name_H-M 'C 1 2/c 1'
_atom_sites_solution_hydrogens geom
_atom_sites_solution_primary direct
_atom_sites_solution_secondary difmap
_audit_creation_method SHELXL-97
_cell_angle_alpha 90.00
_cell_angle_beta 117.878(2)
_cell_angle_gamma 90.00
_cell_formula_units_Z 4
_cell_length_a 17.6524(5)
_cell_length_b 15.9364(6)
_cell_length_c 12.7876(4)
_cell_measurement_reflns_used 6622
_cell_measurement_temperature 200(2)
_cell_measurement_theta_max 25.35
_cell_measurement_theta_min 2.037
_cell_volume 3179.86(19)
_computing_cell_refinement 'HKL Scalepack (Otwinowski & Minor 1997)'
_computing_data_collection 'Collect (Nonius BV, 1997-2000)'
_computing_data_reduction 'HKL Denzo and Scalepack'
_computing_molecular_graphics 'Ortep-3 for Windows (Farrugia, 1997)'
_computing_publication_material 'WinGX publication routines (Farrugia, 1999)'
_computing_structure_refinement 'SHELXL-97 (Sheldrick, 1997)'
_computing_structure_solution 'SHELXS-86 (Sheldrick, 1986)'
_diffrn_ambient_temperature 200(2)
_diffrn_detector_area_resol_mean 9
_diffrn_measured_fraction_theta_full 0.987
_diffrn_measured_fraction_theta_max 0.987
_diffrn_measurement_device_type KappaCCD
_diffrn_measurement_method 'CCD rotation images, thick slices'
_diffrn_radiation_monochromator graphite
_diffrn_radiation_source 'fine-focus sealed tube'
_diffrn_radiation_type MoK\a
_diffrn_radiation_wavelength 0.71073
_diffrn_reflns_av_R_equivalents 0.0550
_diffrn_reflns_av_sigmaI/netI 0.0519
_diffrn_reflns_limit_h_max 20
_diffrn_reflns_limit_h_min -21
_diffrn_reflns_limit_k_max 16
_diffrn_reflns_limit_k_min -19
_diffrn_reflns_limit_l_max 12
_diffrn_reflns_limit_l_min -15
_diffrn_reflns_number 8187
_diffrn_reflns_theta_full 25.32
_diffrn_reflns_theta_max 25.32
_diffrn_reflns_theta_min 2.09
_exptl_absorpt_coefficient_mu 0.988
_exptl_absorpt_correction_T_max 0.8546
_exptl_absorpt_correction_T_min 0.7488
_exptl_absorpt_correction_type multi-scan
_exptl_absorpt_process_details
;
 ?
;
_exptl_crystal_colour black
_exptl_crystal_density_diffrn 1.513
_exptl_crystal_density_method 'not measured'
_exptl_crystal_description prism
_exptl_crystal_F_000 1496
_exptl_crystal_size_max 0.3
_exptl_crystal_size_mid 0.2
_exptl_crystal_size_min 0.17
_refine_diff_density_max 0.469
_refine_diff_density_min -0.345
_refine_diff_density_rms 0.062
_refine_ls_extinction_method none
_refine_ls_goodness_of_fit_ref 1.047
_refine_ls_hydrogen_treatment fixed
_refine_ls_matrix_type full
_refine_ls_number_parameters 199
_refine_ls_number_reflns 2867
_refine_ls_number_restraints 0
_refine_ls_restrained_S_all 1.047
_refine_ls_R_factor_all 0.0694
_refine_ls_R_factor_gt 0.0450
_refine_ls_shift/su_max 0.000
_refine_ls_shift/su_mean 0.000
_refine_ls_structure_factor_coef Fsqd
_refine_ls_weighting_details 'calc w=1/[\s^2^(Fo^2^)+(0.0465P)^2^+2.8657P] where P=(Fo^2^+2Fc^2^)/3'
_refine_ls_weighting_scheme calc
_refine_ls_wR_factor_gt 0.1010
_refine_ls_wR_factor_ref 0.1127
_reflns_number_gt 2099
_reflns_number_total 2867
_reflns_threshold_expression >2sigma(I)
_cod_data_source_file ja808743g_si_001.cif
_cod_data_source_block 7426
_cod_original_cell_volume 3179.86(18)
_cod_original_sg_symbol_H-M 'C 2/c'
_cod_database_code 4104010

loop_
_symmetry_equiv_pos_as_xyz
'x, y, z'
'-x, y, -z+1/2'
'x+1/2, y+1/2, z'
'-x+1/2, y+1/2, -z+1/2'
'-x, -y, -z'
'x, -y, z-1/2'
'-x+1/2, -y+1/2, -z'
'x+1/2, -y+1/2, z-1/2'

loop_
_atom_site_label
_atom_site_type_symbol
_atom_site_fract_x
_atom_site_fract_y
_atom_site_fract_z
_atom_site_U_iso_or_equiv
_atom_site_adp_type
_atom_site_occupancy
_atom_site_symmetry_multiplicity
_atom_site_calc_flag
_atom_site_refinement_flags
Fe1 Fe 0.11651(3) 0.31663(3) -0.02205(4) 0.04295(18) Uani 1 1 d .
O1 O 0.1004(2) 0.2317(2) -0.2261(2) 0.0841(9) Uani 1 1 d .
O2 O -0.04012(19) 0.4053(2) -0.1254(3) 0.0966(11) Uani 1 1 d .
O3 O 0.21914(15) 0.39038(18) 0.0319(2) 0.0668(7) Uani 1 1 d .
O4 O 0.18833(19) 0.4240(2) 0.1648(2) 0.0840(9) Uani 1 1 d .
O5 O 0.04728(18) 0.04600(18) 0.3685(2) 0.0692(8) Uani 1 1 d .
O6 O 0.13322(15) 0.19195(18) 0.47714(19) 0.0616(7) Uani 1 1 d .
O7 O 0.06031(15) 0.35040(17) 0.3691(2) 0.0609(7) Uani 1 1 d .
N1 N 0.11994(19) 0.2634(2) -0.1342(3) 0.0568(8) Uani 1 1 d .
N2 N 0.0261(2) 0.3730(2) -0.0674(3) 0.0591(8) Uani 1 1 d .
N3 N 0.23639(19) 0.4357(2) 0.1234(3) 0.0624(8) Uani 1 1 d .
N4 N 0.12782(15) 0.22921(16) 0.0973(2) 0.0363(6) Uani 1 1 d .
N5 N 0.11982(16) 0.16496(18) 0.2418(2) 0.0458(7) Uani 1 1 d .
H5 H 0.1050 0.1534 0.2954 0.055 Uiso 1 1 calc R
C1 C 0.09254(19) 0.2295(2) 0.1688(3) 0.0421(8) Uani 1 1 d .
H1 H 0.0540 0.2697 0.1678 0.051 Uiso 1 1 calc R
C2 C 0.1756(2) 0.1195(2) 0.2178(3) 0.0438(8) Uani 1 1 d .
H2 H 0.2045 0.0708 0.2555 0.053 Uiso 1 1 calc R
C3 C 0.17993(19) 0.1597(2) 0.1290(3) 0.0402(8) Uani 1 1 d .
H3 H 0.2133 0.1432 0.0939 0.048 Uiso 1 1 calc R
C4 C 0.0393(3) -0.0280(3) 0.3057(4) 0.0907(15) Uani 1 1 d .
H4A H 0.0394 -0.0757 0.3529 0.109 Uiso 1 1 calc R
H4B H 0.0880 -0.0336 0.2904 0.109 Uiso 1 1 calc R
C5 C 0.1138(3) 0.0463(4) 0.4823(4) 0.1050(19) Uani 1 1 d .
H5A H 0.1673 0.0352 0.4805 0.126 Uiso 1 1 calc R
H5B H 0.1051 0.0019 0.5275 0.126 Uiso 1 1 calc R
C6 C 0.1198(3) 0.1284(4) 0.5413(3) 0.0872(16) Uani 1 1 d .
H6A H 0.0673 0.1390 0.5457 0.105 Uiso 1 1 calc R
H6B H 0.1669 0.1272 0.6213 0.105 Uiso 1 1 calc R
C7 C 0.1504(3) 0.2703(3) 0.5361(3) 0.0816(15) Uani 1 1 d .
H7A H 0.2071 0.2689 0.6037 0.098 Uiso 1 1 calc R
H7B H 0.1093 0.2798 0.5651 0.098 Uiso 1 1 calc R
C8 C 0.1459(2) 0.3405(3) 0.4577(4) 0.0793(14) Uani 1 1 d .
H8A H 0.1659 0.3918 0.5033 0.095 Uiso 1 1 calc R
H8B H 0.1824 0.3288 0.4216 0.095 Uiso 1 1 calc R
C9 C 0.0458(2) 0.4215(2) 0.2959(4) 0.0736(13) Uani 1 1 d .
H9A H 0.0826 0.4194 0.2586 0.088 Uiso 1 1 calc R
H9B H 0.0587 0.4723 0.3428 0.088 Uiso 1 1 calc R

loop_
_atom_site_aniso_label
_atom_site_aniso_U_11
_atom_site_aniso_U_22
_atom_site_aniso_U_33
_atom_site_aniso_U_23
_atom_site_aniso_U_13
_atom_site_aniso_U_12
Fe1 0.0451(3) 0.0449(3) 0.0452(3) 0.0046(2) 0.0264(2) -0.0040(2)
O1 0.111(2) 0.095(2) 0.0585(17) -0.0058(17) 0.0500(16) -0.0026(19)
O2 0.0569(18) 0.087(2) 0.143(3) 0.052(2) 0.0442(18) 0.0140(17)
O3 0.0598(16) 0.084(2) 0.0739(17) -0.0239(15) 0.0460(13) -0.0253(14)
O4 0.081(2) 0.111(3) 0.0760(18) -0.0321(17) 0.0503(16) -0.0288(18)
O5 0.0831(19) 0.0599(19) 0.0751(18) 0.0195(14) 0.0457(15) 0.0193(15)
O6 0.0604(15) 0.089(2) 0.0380(13) -0.0073(13) 0.0248(11) 0.0050(14)
O7 0.0454(14) 0.0685(18) 0.0776(17) -0.0227(14) 0.0359(13) -0.0177(13)
N1 0.071(2) 0.063(2) 0.0477(17) 0.0027(16) 0.0368(15) -0.0062(17)
N2 0.0520(19) 0.053(2) 0.078(2) 0.0175(16) 0.0355(16) -0.0032(16)
N3 0.0588(19) 0.064(2) 0.073(2) -0.0171(17) 0.0377(17) -0.0179(16)
N4 0.0408(14) 0.0376(16) 0.0374(13) -0.0035(11) 0.0242(11) -0.0025(12)
N5 0.0446(15) 0.064(2) 0.0352(14) 0.0068(13) 0.0243(12) -0.0017(14)
C1 0.0394(17) 0.051(2) 0.0432(17) -0.0026(16) 0.0254(14) 0.0015(15)
C2 0.0433(18) 0.0408(19) 0.0433(17) -0.0029(15) 0.0167(14) 0.0014(15)
C3 0.0415(18) 0.043(2) 0.0441(17) -0.0083(15) 0.0267(14) -0.0034(15)
C4 0.090(3) 0.043(2) 0.151(5) 0.014(3) 0.067(3) 0.004(2)
C5 0.124(5) 0.112(5) 0.088(4) 0.056(3) 0.057(3) 0.038(4)
C6 0.083(3) 0.139(5) 0.041(2) 0.034(3) 0.031(2) 0.038(3)
C7 0.049(2) 0.125(4) 0.054(2) -0.045(3) 0.0091(18) 0.009(3)
C8 0.047(2) 0.089(3) 0.100(3) -0.054(3) 0.033(2) -0.018(2)
C9 0.081(3) 0.041(2) 0.133(4) -0.015(2) 0.079(3) -0.0124(19)

loop_
_atom_type_symbol
_atom_type_description
_atom_type_scat_dispersion_real
_atom_type_scat_dispersion_imag
_atom_type_scat_source
C C 0.0033 0.0016 'International Tables Vol C Tables 4.2.6.8 and 6.1.1.4'
H H 0.0000 0.0000 'International Tables Vol C Tables 4.2.6.8 and 6.1.1.4'
Fe Fe 0.3463 0.8444 'International Tables Vol C Tables 4.2.6.8 and 6.1.1.4'
N N 0.0061 0.0033 'International Tables Vol C Tables 4.2.6.8 and 6.1.1.4'
O O 0.0106 0.0060 'International Tables Vol C Tables 4.2.6.8 and 6.1.1.4'

loop_
_geom_angle_atom_site_label_1
_geom_angle_atom_site_label_2
_geom_angle_atom_site_label_3
_geom_angle
_geom_angle_site_symmetry_1
_geom_angle_site_symmetry_3
N2 Fe1 N1 112.35(15) . .
N2 Fe1 O3 111.56(14) . .
N1 Fe1 O3 101.69(12) . .
N2 Fe1 N4 111.96(12) . .
N1 Fe1 N4 105.43(13) . .
O3 Fe1 N4 113.27(11) . .
N3 O3 Fe1 115.95(19) . .
C5 O5 C4 114.6(4) . .
C6 O6 C7 112.4(3) . .
C8 O7 C9 114.6(3) . .
O1 N1 Fe1 162.7(3) . .
O2 N2 Fe1 163.6(3) . .
O4 N3 O3 113.3(3) . .
C1 N4 C3 105.4(3) . .
C1 N4 Fe1 127.6(2) . .
C3 N4 Fe1 126.78(18) . .
C1 N5 C2 108.5(3) . .
C1 N5 H5 125.7 . .
C2 N5 H5 125.7 . .
N5 C1 N4 110.5(3) . .
N5 C1 H1 124.7 . .
N4 C1 H1 124.7 . .
C3 C2 N5 105.6(3) . .
C3 C2 H2 127.2 . .
N5 C2 H2 127.2 . .
C2 C3 N4 109.9(3) . .
C2 C3 H3 125.0 . .
N4 C3 H3 125.0 . .
O5 C4 C4 110.9(3) . 2
O5 C4 H4A 109.4 . .
C4 C4 H4A 109.4 2 .
O5 C4 H4B 109.4 . .
C4 C4 H4B 109.4 2 .
H4A C4 H4B 108.0 . .
O5 C5 C6 111.2(4) . .
O5 C5 H5A 109.4 . .
C6 C5 H5A 109.4 . .
O5 C5 H5B 109.4 . .
C6 C5 H5B 109.4 . .
H5A C5 H5B 108.0 . .
O6 C6 C5 109.4(3) . .
O6 C6 H6A 109.8 . .
C5 C6 H6A 109.8 . .
O6 C6 H6B 109.8 . .
C5 C6 H6B 109.8 . .
H6A C6 H6B 108.2 . .
O6 C7 C8 112.1(3) . .
O6 C7 H7A 109.2 . .
C8 C7 H7A 109.2 . .
O6 C7 H7B 109.2 . .
C8 C7 H7B 109.2 . .
H7A C7 H7B 107.9 . .
O7 C8 C7 109.1(3) . .
O7 C8 H8A 109.9 . .
C7 C8 H8A 109.9 . .
O7 C8 H8B 109.9 . .
C7 C8 H8B 109.9 . .
H8A C8 H8B 108.3 . .
O7 C9 C9 108.4(2) . 2
O7 C9 H9A 110.0 . .
C9 C9 H9A 110.0 2 .
O7 C9 H9B 110.0 . .
C9 C9 H9B 110.0 2 .
H9A C9 H9B 108.4 . .

loop_
_geom_bond_atom_site_label_1
_geom_bond_atom_site_label_2
_geom_bond_distance
_geom_bond_site_symmetry_2
Fe1 N2 1.681(3) .
Fe1 N1 1.692(3) .
Fe1 O3 1.992(2) .
Fe1 N4 2.007(2) .
O1 N1 1.173(4) .
O2 N2 1.171(4) .
O3 N3 1.284(4) .
O4 N3 1.206(4) .
O5 C5 1.378(5) .
O5 C4 1.397(5) .
O6 C6 1.392(5) .
O6 C7 1.416(5) .
O7 C8 1.411(5) .
O7 C9 1.414(5) .
N4 C1 1.325(4) .
N4 C3 1.374(4) .
N5 C1 1.320(4) .
N5 C2 1.367(4) .
N5 H5 0.8600 .
C1 H1 0.9300 .
C2 C3 1.337(4) .
C2 H2 0.9300 .
C3 H3 0.9300 .
C4 C4 1.450(9) 2
C4 H4A 0.9700 .
C4 H4B 0.9700 .
C5 C6 1.490(7) .
C5 H5A 0.9700 .
C5 H5B 0.9700 .
C6 H6A 0.9700 .
C6 H6B 0.9700 .
C7 C8 1.479(7) .
C7 H7A 0.9700 .
C7 H7B 0.9700 .
C8 H8A 0.9700 .
C8 H8B 0.9700 .
C9 C9 1.488(8) 2
C9 H9A 0.9700 .
C9 H9B 0.9700 .
